data_1546963
loop_
_publ_author_name
'\<Saf\'a\<r, Peter'
'Marchal\'in, \<Stefan'
'\<Soral, Michal'
'Moncol, J\'an'
'Da\"ich, Adam'

_publ_section_title
;
 Structure and Mechanism Revision of a Catalyzed Cyclization of
 Benzaldehyde Bearing Alkyne-Nitrile.
;
_journal_issue 18
_journal_name_full 'Organic letters'
_journal_page_first 4742
_journal_page_last 4745
_journal_paper_doi 10.1021/acs.orglett.7b01881
_journal_volume 19
_journal_year 2017
_chemical_formula_moiety 'C13 H11 N O'
_chemical_formula_sum 'C13 H11 N O'
_chemical_formula_weight 197.23
_space_group_crystal_system monoclinic
_space_group_IT_number 15
_space_group_name_Hall '-C 2yc'
_space_group_name_H-M_alt 'C 1 2/c 1'
_symmetry_space_group_name_Hall '-C 2yc'
_symmetry_space_group_name_H-M 'C 1 2/c 1'
_atom_sites_solution_hydrogens geom
_atom_sites_solution_primary iterative
_audit_creation_date 2017-03-14
_audit_creation_method
;
Olex2 1.2
(compiled 2017.03.02 svn.r3394 for OlexSys, GUI svn.r5324)
;
_cell_angle_alpha 90
_cell_angle_beta 91.458(3)
_cell_angle_gamma 90
_cell_formula_units_Z 8
_cell_length_a 21.9487(9)
_cell_length_b 6.8730(3)
_cell_length_c 12.8765(5)
_cell_measurement_reflns_used 11698
_cell_measurement_temperature 100
_cell_measurement_theta_max 71.86
_cell_measurement_theta_min 4.03
_cell_volume 1941.84(14)
_computing_cell_refinement 'STOE X-AREA'
_computing_data_collection 'STOE X-AREA'
_computing_data_reduction 'STOE X-RED'
_computing_molecular_graphics 'Olex2 (Dolomanov et al., 2009)'
_computing_publication_material 'Olex2 (Dolomanov et al., 2009)'
_computing_structure_refinement 'ShelXL (Sheldrick, 2015)'
_computing_structure_solution
;
Superflip (Palatinus & Chapuis, 2007;Palatinus & van der Lee, 2008;
Palatinus et al., 2012)
;
_diffrn_ambient_temperature 100
_diffrn_detector Pilatus300K
_diffrn_detector_area_resol_mean 5.81
_diffrn_detector_type STOE
_diffrn_measured_fraction_theta_full 0.996
_diffrn_measured_fraction_theta_max 0.986
_diffrn_measurement_device_type 'Stoe StadiVari'
_diffrn_measurement_method '\w scans'
_diffrn_radiation_collimation '0.6 mm diameter'
_diffrn_radiation_monochromator 'Graded multilayer mirror'
_diffrn_radiation_polarisn_norm 270
_diffrn_radiation_type CuK\a
_diffrn_radiation_wavelength 1.54186
_diffrn_reflns_av_R_equivalents 0.0520
_diffrn_reflns_av_unetI/netI 0.0462
_diffrn_reflns_Laue_measured_fraction_full 0.996
_diffrn_reflns_Laue_measured_fraction_max 0.986
_diffrn_reflns_limit_h_max 26
_diffrn_reflns_limit_h_min -25
_diffrn_reflns_limit_k_max 8
_diffrn_reflns_limit_k_min -7
_diffrn_reflns_limit_l_max 15
_diffrn_reflns_limit_l_min -6
_diffrn_reflns_number 11766
_diffrn_reflns_point_group_measured_fraction_full 0.996
_diffrn_reflns_point_group_measured_fraction_max 0.986
_diffrn_reflns_theta_full 67.686
_diffrn_reflns_theta_max 71.618
_diffrn_reflns_theta_min 4.030
_diffrn_source 'Genix3D Cu HF'
_diffrn_source_current 0.600
_diffrn_source_power 0.030
_diffrn_source_voltage 50
_exptl_absorpt_coefficient_mu 0.681
_exptl_absorpt_correction_T_max 0.974
_exptl_absorpt_correction_T_min 0.972
_exptl_absorpt_correction_type multi-scan
_exptl_absorpt_process_details X-AREA
_exptl_crystal_colour yellow
_exptl_crystal_colour_primary yellow
_exptl_crystal_density_diffrn 1.349
_exptl_crystal_description needle
_exptl_crystal_F_000 832
_exptl_crystal_size_max 0.25
_exptl_crystal_size_mid 0.15
_exptl_crystal_size_min 0.09
_refine_diff_density_max 0.204
_refine_diff_density_min -0.227
_refine_diff_density_rms 0.047
_refine_ls_extinction_method none
_refine_ls_goodness_of_fit_ref 1.002
_refine_ls_hydrogen_treatment constr
_refine_ls_matrix_type full
_refine_ls_number_parameters 137
_refine_ls_number_reflns 1870
_refine_ls_number_restraints 0
_refine_ls_restrained_S_all 1.002
_refine_ls_R_factor_all 0.0502
_refine_ls_R_factor_gt 0.0375
_refine_ls_shift/su_max 0.001
_refine_ls_shift/su_mean 0.000
_refine_ls_structure_factor_coef Fsqd
_refine_ls_weighting_details 'w=1/[\s^2^(Fo^2^)+(0.0459P)^2^] where P=(Fo^2^+2Fc^2^)/3'
_refine_ls_weighting_scheme calc
_refine_ls_wR_factor_gt 0.0862
_refine_ls_wR_factor_ref 0.0911
_reflns_Friedel_coverage 0.000
_reflns_number_gt 1364
_reflns_number_total 1870
_reflns_threshold_expression 'I > 2\s(I)'
_cod_data_source_file ol7b01881_si_002.cif
_cod_data_source_block 21b
_cod_depositor_comments 'Adding full bibliography for 1546961--1546963.cif.'
_cod_original_cell_volume 1941.83(14)
_cod_database_code 1546963
_shelx_shelxl_version_number 2016/6
_shelx_space_group_comment
;
The symmetry employed for this shelxl refinement is uniquely defined
by the following loop, which should always be used as a source of
symmetry information in preference to the above space-group names.
They are only intended as comments.
;
_shelx_estimated_absorpt_t_max 0.941
_shelx_estimated_absorpt_t_min 0.848
_olex2_refinement_description
;
1. Fixed Uiso
 At 1.2 times of:
  All C(H) groups, All C(H,H) groups
 At 1.5 times of:
  All O(H) groups
2.a Secondary CH2 refined with riding coordinates:
 C11(H11A,H11B), C12(H12A,H12B)
2.b Aromatic/amide H refined with riding coordinates:
 C3(H3), C5(H5), C6(H6), C7(H7), C8(H8), C10(H10)
2.c Idealised tetrahedral OH refined as rotating group:
 O1(H1)
;
_olex2_submission_special_instructions 'No special instructions were received'

loop_
_space_group_symop_operation_xyz
'x, y, z'
'-x, y, -z+1/2'
'x+1/2, y+1/2, z'
'-x+1/2, y+1/2, -z+1/2'
'-x, -y, -z'
'x, -y, z-1/2'
'-x+1/2, -y+1/2, -z'
'x+1/2, -y+1/2, z-1/2'

loop_
_atom_site_label
_atom_site_type_symbol
_atom_site_fract_x
_atom_site_fract_y
_atom_site_fract_z
_atom_site_U_iso_or_equiv
_atom_site_adp_type
_atom_site_occupancy
_atom_site_site_symmetry_order
_atom_site_calc_flag
_atom_site_refinement_flags_posn
O1 O 0.57155(5) 0.41365(13) 0.26299(8) 0.0252(3) Uani 1 1 d .
H1 H 0.568720 0.307083 0.231289 0.038 Uiso 1 1 calc GR
N1 N 0.45359(6) 1.06281(18) 0.35281(10) 0.0292(3) Uani 1 1 d .
C1 C 0.60193(6) 0.3864(2) 0.35558(11) 0.0213(3) Uani 1 1 d .
C2 C 0.60139(6) 0.54608(19) 0.42630(11) 0.0213(3) Uani 1 1 d .
C3 C 0.62883(6) 0.52298(19) 0.52227(11) 0.0220(3) Uani 1 1 d .
H3 H 0.628631 0.628923 0.569647 0.026 Uiso 1 1 calc R
C4 C 0.65751(6) 0.34684(19) 0.55355(11) 0.0221(3) Uani 1 1 d .
C5 C 0.68309(7) 0.3193(2) 0.65438(11) 0.0245(3) Uani 1 1 d .
H5 H 0.680555 0.420584 0.704310 0.029 Uiso 1 1 calc R
C6 C 0.71149(7) 0.1482(2) 0.68084(12) 0.0273(3) Uani 1 1 d .
H6 H 0.727930 0.130513 0.749158 0.033 Uiso 1 1 calc R
C7 C 0.71633(7) -0.0012(2) 0.60704(12) 0.0270(4) Uani 1 1 d .
H7 H 0.736737 -0.118644 0.625460 0.032 Uiso 1 1 calc R
C8 C 0.69203(7) 0.0206(2) 0.50923(12) 0.0250(3) Uani 1 1 d .
H8 H 0.696099 -0.081426 0.460138 0.030 Uiso 1 1 calc R
C9 C 0.66071(6) 0.19369(19) 0.47956(11) 0.0220(3) Uani 1 1 d .
C10 C 0.63237(6) 0.21784(19) 0.38090(11) 0.0225(3) Uani 1 1 d .
H10 H 0.634368 0.115966 0.331242 0.027 Uiso 1 1 calc R
C11 C 0.57079(6) 0.7346(2) 0.39498(11) 0.0235(3) Uani 1 1 d .
H11A H 0.581437 0.766267 0.322659 0.028 Uiso 1 1 calc R
H11B H 0.586627 0.840422 0.440318 0.028 Uiso 1 1 calc R
C12 C 0.50121(7) 0.72629(19) 0.40239(11) 0.0243(3) Uani 1 1 d .
H12A H 0.484935 0.624602 0.354817 0.029 Uiso 1 1 calc R
H12B H 0.490300 0.690520 0.474030 0.029 Uiso 1 1 calc R
C13 C 0.47338(6) 0.9142(2) 0.37516(11) 0.0240(3) Uani 1 1 d .

loop_
_atom_site_aniso_label
_atom_site_aniso_U_11
_atom_site_aniso_U_22
_atom_site_aniso_U_33
_atom_site_aniso_U_23
_atom_site_aniso_U_13
_atom_site_aniso_U_12
O1 0.0325(6) 0.0168(5) 0.0261(6) -0.0012(4) -0.0043(4) 0.0000(4)
N1 0.0330(7) 0.0222(7) 0.0324(8) 0.0018(5) 0.0012(5) 0.0020(6)
C1 0.0221(7) 0.0191(7) 0.0229(8) 0.0017(5) 0.0002(5) -0.0023(5)
C2 0.0212(7) 0.0160(7) 0.0268(8) 0.0017(5) 0.0027(6) -0.0017(5)
C3 0.0232(8) 0.0162(7) 0.0265(9) -0.0017(5) 0.0017(6) -0.0027(5)
C4 0.0205(7) 0.0182(7) 0.0275(9) 0.0012(5) 0.0011(6) -0.0024(6)
C5 0.0251(8) 0.0219(7) 0.0263(9) -0.0014(6) 0.0000(6) -0.0024(6)
C6 0.0258(8) 0.0273(8) 0.0287(9) 0.0040(6) -0.0041(6) -0.0006(6)
C7 0.0252(8) 0.0206(7) 0.0351(10) 0.0049(6) -0.0011(6) 0.0023(6)
C8 0.0242(8) 0.0177(7) 0.0329(9) -0.0009(6) 0.0009(6) -0.0004(6)
C9 0.0212(7) 0.0174(7) 0.0274(8) 0.0016(5) 0.0017(5) -0.0022(6)
C10 0.0247(8) 0.0154(7) 0.0274(8) -0.0018(5) 0.0020(6) -0.0023(5)
C11 0.0286(8) 0.0148(6) 0.0272(8) 0.0000(6) 0.0002(6) -0.0005(6)
C12 0.0288(8) 0.0149(7) 0.0290(8) 0.0008(5) -0.0005(6) 0.0000(6)
C13 0.0260(8) 0.0214(7) 0.0248(8) -0.0019(6) -0.0002(6) -0.0019(6)

loop_
_atom_type_symbol
_atom_type_description
_atom_type_scat_dispersion_real
_atom_type_scat_dispersion_imag
_atom_type_scat_source
C C 0.0181 0.0091 'International Tables Vol C Tables 4.2.6.8 and 6.1.1.4'
H H 0.0000 0.0000 'International Tables Vol C Tables 4.2.6.8 and 6.1.1.4'
N N 0.0311 0.0180 'International Tables Vol C Tables 4.2.6.8 and 6.1.1.4'
O O 0.0492 0.0322 'International Tables Vol C Tables 4.2.6.8 and 6.1.1.4'

loop_
_geom_angle_atom_site_label_1
_geom_angle_atom_site_label_2
_geom_angle_atom_site_label_3
_geom_angle
C1 O1 H1 109.5
O1 C1 C2 116.13(12)
O1 C1 C10 123.22(12)
C10 C1 C2 120.64(13)
C1 C2 C11 120.05(13)
C3 C2 C1 118.43(12)
C3 C2 C11 121.52(12)
C2 C3 H3 118.8
C2 C3 C4 122.46(13)
C4 C3 H3 118.8
C3 C4 C9 118.07(13)
C5 C4 C3 122.54(13)
C5 C4 C9 119.39(12)
C4 C5 H5 119.7
C6 C5 C4 120.70(13)
C6 C5 H5 119.7
C5 C6 H6 120.0
C5 C6 C7 120.07(14)
C7 C6 H6 120.0
C6 C7 H7 119.7
C8 C7 C6 120.64(13)
C8 C7 H7 119.7
C7 C8 H8 119.5
C7 C8 C9 121.05(13)
C9 C8 H8 119.5
C8 C9 C4 118.10(13)
C10 C9 C4 119.21(12)
C10 C9 C8 122.68(13)
C1 C10 C9 120.96(13)
C1 C10 H10 119.5
C9 C10 H10 119.5
C2 C11 H11A 109.0
C2 C11 H11B 109.0
C2 C11 C12 112.85(11)
H11A C11 H11B 107.8
C12 C11 H11A 109.0
C12 C11 H11B 109.0
C11 C12 H12A 109.4
C11 C12 H12B 109.4
H12A C12 H12B 108.0
C13 C12 C11 111.18(11)
C13 C12 H12A 109.4
C13 C12 H12B 109.4
N1 C13 C12 177.66(15)

loop_
_geom_bond_atom_site_label_1
_geom_bond_atom_site_label_2
_geom_bond_distance
O1 H1 0.8400
O1 C1 1.3641(17)
N1 C13 1.1437(19)
C1 C2 1.4264(19)
C1 C10 1.372(2)
C2 C3 1.370(2)
C2 C11 1.5097(19)
C3 H3 0.9500
C3 C4 1.418(2)
C4 C5 1.414(2)
C4 C9 1.4226(19)
C5 H5 0.9500
C5 C6 1.370(2)
C6 H6 0.9500
C6 C7 1.405(2)
C7 H7 0.9500
C7 C8 1.363(2)
C8 H8 0.9500
C8 C9 1.421(2)
C9 C10 1.410(2)
C10 H10 0.9500
C11 H11A 0.9900
C11 H11B 0.9900
C11 C12 1.534(2)
C12 H12A 0.9900
C12 H12B 0.9900
C12 C13 1.468(2)
